data_4068021
loop_
_publ_author_name
'Ren, Wenshan'
'Zi, Guofu'
'Walter, Marc D.'

_publ_section_title
;
 Synthesis, Structure, and Reactivity of a Thorium Metallocene Containing
 a 2,2&#x2032;-Bipyridyl Ligand
;
_journal_issue 2
_journal_name_full Organometallics
_journal_page_first 672
_journal_paper_doi 10.1021/om201015f
_journal_volume 31
_journal_year 2012
_chemical_formula_moiety 'C49 H60 N2 O Se3 Th'
_chemical_formula_sum 'C49 H60 N2 O Se3 Th'
_chemical_formula_weight 1161.91
_chemical_name_systematic
;

 ?

;
_space_group_IT_number 14
_symmetry_cell_setting monoclinic
_symmetry_space_group_name_Hall '-P 2ybc'
_symmetry_space_group_name_H-M 'P 1 21/c 1'
_atom_sites_solution_hydrogens geom
_atom_sites_solution_primary direct
_atom_sites_solution_secondary difmap
_audit_creation_method SHELXL-97
_cell_angle_alpha 90.00
_cell_angle_beta 123.453(5)
_cell_angle_gamma 90.00
_cell_formula_units_Z 4
_cell_length_a 10.4560(10)
_cell_length_b 30.093(4)
_cell_length_c 17.748(2)
_cell_measurement_reflns_used 1906
_cell_measurement_temperature 150(2)
_cell_measurement_theta_max 21.31
_cell_measurement_theta_min 2.37
_cell_volume 4659.3(10)
_computing_cell_refinement 'Bruker SMART'
_computing_data_collection 'Bruker SMART'
_computing_data_reduction 'Bruker SAINT'
_computing_molecular_graphics 'Bruker SHELXTL'
_computing_publication_material 'Bruker SHELXTL'
_computing_structure_refinement 'SHELXL-97 (Sheldrick, 1997)'
_computing_structure_solution 'SHELXS-97 (Sheldrick, 1990)'
_diffrn_ambient_temperature 150(2)
_diffrn_measured_fraction_theta_full 0.999
_diffrn_measured_fraction_theta_max 0.999
_diffrn_measurement_device_type 'CCD area detector'
_diffrn_measurement_method 'phi and omega scans'
_diffrn_radiation_monochromator graphite
_diffrn_radiation_source 'fine-focus sealed tube'
_diffrn_radiation_type MoK\a
_diffrn_radiation_wavelength 0.71073
_diffrn_reflns_av_R_equivalents 0.0800
_diffrn_reflns_av_sigmaI/netI 0.0938
_diffrn_reflns_limit_h_max 12
_diffrn_reflns_limit_h_min -11
_diffrn_reflns_limit_k_max 36
_diffrn_reflns_limit_k_min -36
_diffrn_reflns_limit_l_max 21
_diffrn_reflns_limit_l_min -20
_diffrn_reflns_number 23357
_diffrn_reflns_theta_full 25.25
_diffrn_reflns_theta_max 25.25
_diffrn_reflns_theta_min 1.93
_exptl_absorpt_coefficient_mu 5.580
_exptl_absorpt_correction_T_max 0.4882
_exptl_absorpt_correction_T_min 0.3360
_exptl_absorpt_correction_type multi-scan
_exptl_absorpt_process_details SADABS
_exptl_crystal_colour yellow
_exptl_crystal_density_diffrn 1.656
_exptl_crystal_density_method 'not measured'
_exptl_crystal_description block
_exptl_crystal_F_000 2272
_exptl_crystal_size_max 0.25
_exptl_crystal_size_mid 0.20
_exptl_crystal_size_min 0.15
_refine_diff_density_max 1.171
_refine_diff_density_min -0.806
_refine_diff_density_rms 0.172
_refine_ls_extinction_method none
_refine_ls_goodness_of_fit_ref 0.965
_refine_ls_hydrogen_treatment constr
_refine_ls_matrix_type full
_refine_ls_number_parameters 514
_refine_ls_number_reflns 8431
_refine_ls_number_restraints 30
_refine_ls_restrained_S_all 0.964
_refine_ls_R_factor_all 0.0672
_refine_ls_R_factor_gt 0.0427
_refine_ls_shift/su_max 0.002
_refine_ls_shift/su_mean 0.000
_refine_ls_structure_factor_coef Fsqd
_refine_ls_weighting_details 'calc w=1/[\s^2^(Fo^2^)+(0.0160P)^2^+0.0000P] where P=(Fo^2^+2Fc^2^)/3'
_refine_ls_weighting_scheme calc
_refine_ls_wR_factor_gt 0.0749
_refine_ls_wR_factor_ref 0.0835
_reflns_number_gt 6230
_reflns_number_total 8431
_reflns_threshold_expression >2sigma(I)
_cod_data_source_file om201015f_si_002.cif
_cod_data_source_block compound10a
_cod_depositor_comments
;
The following automatic conversions were performed:

'_symmetry_cell_setting' value 'Monoclinic' changed to 'monoclinic'
according to /home/saulius/struct/CIF-dictionaries/cif_core.dic
dictionary named 'cif_core.dic' version 2.4.1 from
2010-06-29.

'_exptl_absorpt_correction_type' value 'Multi-scan'
changed to 'multi-scan' according to
/home/saulius/struct/CIF-dictionaries/cif_core.dic dictionary named
'cif_core.dic' version 2.4.1 from 2010-06-29.

Automatic conversion script
Id: cif_fix_values 1715 2011-07-08 13:25:40Z adriana 
;
_cod_original_cell_volume 4659.3(9)
_cod_original_sg_symbol_H-M P2(1)/c
_cod_database_code 4068021

loop_
_symmetry_equiv_pos_as_xyz
'x, y, z'
'-x, y+1/2, -z+1/2'
'-x, -y, -z'
'x, -y-1/2, z-1/2'

loop_
_atom_site_label
_atom_site_type_symbol
_atom_site_fract_x
_atom_site_fract_y
_atom_site_fract_z
_atom_site_U_iso_or_equiv
_atom_site_adp_type
_atom_site_occupancy
_atom_site_symmetry_multiplicity
_atom_site_calc_flag
_atom_site_refinement_flags
C1 C 0.4213(7) 0.7840(2) 0.1768(4) 0.0150(15) Uani 1 1 d U
C2 C 0.2963(8) 0.8048(2) 0.1688(5) 0.0231(17) Uani 1 1 d .
H2 H 0.3110 0.8292 0.2067 0.028 Uiso 1 1 calc R
C3 C 0.1496(8) 0.7899(3) 0.1053(5) 0.032(2) Uani 1 1 d .
H3 H 0.0640 0.8039 0.1006 0.038 Uiso 1 1 calc R
C4 C 0.1264(9) 0.7548(3) 0.0489(5) 0.036(2) Uani 1 1 d .
H4 H 0.0254 0.7454 0.0041 0.044 Uiso 1 1 calc R
C5 C 0.2520(9) 0.7336(3) 0.0581(5) 0.0295(19) Uani 1 1 d .
H5 H 0.2367 0.7090 0.0206 0.035 Uiso 1 1 calc R
C6 C 0.3985(8) 0.7478(2) 0.1210(5) 0.0225(17) Uani 1 1 d .
H6 H 0.4838 0.7332 0.1266 0.027 Uiso 1 1 calc R
C7 C 0.9805(7) 0.7363(2) 0.2698(4) 0.0166(16) Uani 1 1 d .
C8 C 0.8816(7) 0.7137(2) 0.2862(5) 0.0221(17) Uani 1 1 d .
H8 H 0.8395 0.7283 0.3153 0.027 Uiso 1 1 calc R
C9 C 0.8451(8) 0.6693(2) 0.2596(5) 0.0248(18) Uani 1 1 d .
H9 H 0.7749 0.6542 0.2687 0.030 Uiso 1 1 calc R
C10 C 0.9097(8) 0.6467(2) 0.2199(5) 0.0272(18) Uani 1 1 d .
H10 H 0.8850 0.6164 0.2026 0.033 Uiso 1 1 calc R
C11 C 1.0098(7) 0.6689(3) 0.2062(4) 0.0234(18) Uani 1 1 d .
H11 H 1.0555 0.6539 0.1796 0.028 Uiso 1 1 calc R
C12 C 1.0447(7) 0.7132(2) 0.2308(4) 0.0203(17) Uani 1 1 d .
H12 H 1.1142 0.7280 0.2207 0.024 Uiso 1 1 calc R
C13 C 0.6573(8) 0.8652(2) -0.0544(5) 0.0199(17) Uani 1 1 d .
C14 C 0.6771(8) 0.8300(2) -0.0978(4) 0.0183(16) Uani 1 1 d .
H14 H 0.7723 0.8147 -0.0687 0.022 Uiso 1 1 calc R
C15 C 0.5582(8) 0.8171(2) -0.1834(5) 0.0224(17) Uani 1 1 d .
H15 H 0.5724 0.7930 -0.2128 0.027 Uiso 1 1 calc R
C16 C 0.4194(7) 0.8389(2) -0.2259(4) 0.0193(16) Uani 1 1 d .
H16 H 0.3375 0.8298 -0.2842 0.023 Uiso 1 1 calc R
C17 C 0.4001(8) 0.8746(2) -0.1827(5) 0.0239(18) Uani 1 1 d .
H17 H 0.3049 0.8899 -0.2121 0.029 Uiso 1 1 calc R
C18 C 0.5185(8) 0.8878(2) -0.0972(5) 0.0191(16) Uani 1 1 d .
H18 H 0.5049 0.9122 -0.0682 0.023 Uiso 1 1 calc R
C19 C 0.7117(8) 0.7686(2) 0.0678(4) 0.0169(16) Uani 1 1 d .
H19 H 0.8189 0.7666 0.1115 0.020 Uiso 1 1 calc R
C20 C 0.6431(8) 0.7377(2) -0.0003(5) 0.0232(17) Uani 1 1 d .
H20 H 0.7025 0.7143 -0.0022 0.028 Uiso 1 1 calc R
C21 C 0.4877(8) 0.7404(2) -0.0664(5) 0.0220(17) Uani 1 1 d .
H21 H 0.4380 0.7191 -0.1137 0.026 Uiso 1 1 calc R
C22 C 0.4088(8) 0.7751(2) -0.0604(4) 0.0182(16) Uani 1 1 d .
H22 H 0.3026 0.7784 -0.1052 0.022 Uiso 1 1 calc R
C23 C 0.4814(7) 0.8054(2) 0.0099(4) 0.0127(15) Uani 1 1 d .
C24 C 0.3986(7) 0.8424(2) 0.0205(4) 0.0147(15) Uani 1 1 d .
C25 C 0.2400(7) 0.8471(2) -0.0355(4) 0.0196(17) Uani 1 1 d .
H25 H 0.1814 0.8269 -0.0840 0.024 Uiso 1 1 calc R
C26 C 0.1683(8) 0.8809(2) -0.0204(5) 0.0251(18) Uani 1 1 d .
H26 H 0.0600 0.8841 -0.0579 0.030 Uiso 1 1 calc R
C27 C 0.2554(8) 0.9102(2) 0.0501(5) 0.0247(18) Uani 1 1 d .
H27 H 0.2087 0.9337 0.0623 0.030 Uiso 1 1 calc R
C28 C 0.4128(8) 0.9043(2) 0.1024(4) 0.0198(16) Uani 1 1 d .
H28 H 0.4732 0.9245 0.1505 0.024 Uiso 1 1 calc R
C29 C 1.0286(7) 0.9222(2) 0.3113(4) 0.0145(15) Uani 1 1 d .
C30 C 0.8931(7) 0.9480(2) 0.2527(4) 0.0154(15) Uani 1 1 d U
C31 C 0.7933(8) 0.9397(2) 0.2824(4) 0.0166(16) Uani 1 1 d .
H31 H 0.6937 0.9521 0.2554 0.020 Uiso 1 1 calc R
C32 C 0.8616(7) 0.9108(2) 0.3568(5) 0.0185(16) Uani 1 1 d .
C33 C 1.0022(7) 0.8988(2) 0.3705(4) 0.0156(15) Uani 1 1 d .
H33 H 1.0708 0.8776 0.4139 0.019 Uiso 1 1 calc R
C34 C 1.1930(7) 0.9225(2) 0.3301(5) 0.0212(17) Uani 1 1 d .
C35 C 1.2996(7) 0.8900(2) 0.4070(5) 0.0250(18) Uani 1 1 d .
H35A H 1.4034 0.8921 0.4201 0.037 Uiso 1 1 calc R
H35B H 1.2614 0.8596 0.3885 0.037 Uiso 1 1 calc R
H35C H 1.3015 0.8977 0.4613 0.037 Uiso 1 1 calc R
C36 C 1.1946(7) 0.9088(2) 0.2467(4) 0.0208(17) Uani 1 1 d .
H36A H 1.1230 0.9276 0.1952 0.031 Uiso 1 1 calc R
H36B H 1.1637 0.8776 0.2320 0.031 Uiso 1 1 calc R
H36C H 1.2982 0.9125 0.2599 0.031 Uiso 1 1 calc R
C37 C 1.2639(7) 0.9686(2) 0.3638(5) 0.0224(17) Uani 1 1 d U
H37A H 1.3707 0.9681 0.3814 0.034 Uiso 1 1 calc R
H37B H 1.2604 0.9767 0.4161 0.034 Uiso 1 1 calc R
H37C H 1.2061 0.9904 0.3155 0.034 Uiso 1 1 calc R
C38 C 0.8575(8) 0.9897(2) 0.1923(5) 0.0190(16) Uani 1 1 d .
C39 C 0.9405(8) 0.9950(2) 0.1440(5) 0.0234(17) Uani 1 1 d .
H39A H 0.9085 0.9713 0.0992 0.035 Uiso 1 1 calc R
H39B H 1.0515 0.9932 0.1882 0.035 Uiso 1 1 calc R
H39C H 0.9149 1.0239 0.1137 0.035 Uiso 1 1 calc R
C40 C 0.8978(8) 1.0309(2) 0.2534(5) 0.0297(19) Uani 1 1 d .
H40A H 1.0074 1.0305 0.3010 0.045 Uiso 1 1 calc R
H40B H 0.8382 1.0303 0.2808 0.045 Uiso 1 1 calc R
H40C H 0.8734 1.0579 0.2171 0.045 Uiso 1 1 calc R
C41 C 0.6848(7) 0.9916(2) 0.1172(4) 0.0230(17) Uani 1 1 d .
H41A H 0.6633 1.0184 0.0806 0.035 Uiso 1 1 calc R
H41B H 0.6251 0.9924 0.1445 0.035 Uiso 1 1 calc R
H41C H 0.6564 0.9652 0.0787 0.035 Uiso 1 1 calc R
C42 C 0.8188(7) 0.9060(2) 0.4257(4) 0.0191(17) Uani 1 1 d .
C43 C 0.8994(8) 0.9440(3) 0.4934(5) 0.035(2) Uani 1 1 d U
H43A H 1.0103 0.9419 0.5212 0.053 Uiso 1 1 calc R
H43B H 0.8777 0.9419 0.5404 0.053 Uiso 1 1 calc R
H43C H 0.8619 0.9725 0.4620 0.053 Uiso 1 1 calc R
C44 C 0.6456(7) 0.9100(3) 0.3826(5) 0.0284(19) Uani 1 1 d U
H44A H 0.6087 0.9382 0.3498 0.043 Uiso 1 1 calc R
H44B H 0.6243 0.9090 0.4299 0.043 Uiso 1 1 calc R
H44C H 0.5929 0.8852 0.3406 0.043 Uiso 1 1 calc R
C45 C 0.8780(8) 0.8617(3) 0.4772(5) 0.0286(19) Uani 1 1 d .
H45A H 0.8327 0.8369 0.4344 0.043 Uiso 1 1 calc R
H45B H 0.8490 0.8594 0.5210 0.043 Uiso 1 1 calc R
H45C H 0.9899 0.8605 0.5090 0.043 Uiso 1 1 calc R
C46 C 0.3635(11) 0.0223(3) 0.1937(7) 0.053(3) Uani 1 1 d .
H46A H 0.2990 -0.0024 0.1916 0.064 Uiso 1 1 calc R
H46B H 0.3450 0.0256 0.1330 0.064 Uiso 1 1 calc R
C47 C 0.3229(9) 0.0646(2) 0.2206(5) 0.035(2) Uani 1 1 d .
H47A H 0.2189 0.0628 0.2091 0.042 Uiso 1 1 calc R
H47B H 0.3276 0.0903 0.1875 0.042 Uiso 1 1 calc R
C48 C 0.4439(10) 0.0679(3) 0.3205(6) 0.048(2) Uani 1 1 d .
H48A H 0.4092 0.0539 0.3567 0.057 Uiso 1 1 calc R
H48B H 0.4718 0.0992 0.3396 0.057 Uiso 1 1 calc R
C49 C 0.5763(11) 0.0426(4) 0.3290(9) 0.078(4) Uani 1 1 d .
H49A H 0.6482 0.0636 0.3279 0.094 Uiso 1 1 calc R
H49B H 0.6326 0.0263 0.3870 0.094 Uiso 1 1 calc R
N1 N 0.6322(6) 0.80177(17) 0.0747(3) 0.0135(12) Uani 1 1 d .
N2 N 0.4841(6) 0.87149(17) 0.0886(3) 0.0129(13) Uani 1 1 d .
O1 O 0.5185(11) 0.0130(3) 0.2573(6) 0.095(3) Uani 1 1 d .
Se1 Se 0.62540(8) 0.80285(2) 0.26920(5) 0.01914(17) Uani 1 1 d .
Se2 Se 1.03735(8) 0.79652(2) 0.30653(5) 0.02099(18) Uani 1 1 d .
Se3 Se 0.82631(8) 0.88415(2) 0.06190(5) 0.02207(18) Uani 1 1 d .
Th1 Th 0.78039(3) 0.858004(8) 0.204663(16) 0.01231(8) Uani 1 1 d .

loop_
_atom_site_aniso_label
_atom_site_aniso_U_11
_atom_site_aniso_U_22
_atom_site_aniso_U_33
_atom_site_aniso_U_23
_atom_site_aniso_U_13
_atom_site_aniso_U_12
C1 0.018(4) 0.011(4) 0.011(3) 0.005(3) 0.006(3) -0.002(3)
C2 0.026(4) 0.021(4) 0.025(4) 0.009(3) 0.016(4) 0.010(3)
C3 0.024(5) 0.037(5) 0.043(5) 0.016(4) 0.025(4) 0.007(4)
C4 0.028(5) 0.053(6) 0.021(4) 0.006(4) 0.009(4) -0.018(4)
C5 0.043(5) 0.023(5) 0.020(4) -0.003(3) 0.017(4) -0.016(4)
C6 0.029(4) 0.020(4) 0.021(4) 0.006(3) 0.015(4) 0.003(3)
C7 0.013(4) 0.013(4) 0.016(4) 0.006(3) 0.004(3) 0.002(3)
C8 0.021(4) 0.018(4) 0.026(4) -0.009(3) 0.012(4) 0.002(3)
C9 0.024(4) 0.023(5) 0.030(4) 0.003(4) 0.016(4) -0.002(3)
C10 0.027(4) 0.019(4) 0.028(4) -0.010(4) 0.010(4) 0.003(4)
C11 0.014(4) 0.040(5) 0.013(4) -0.006(4) 0.006(3) 0.012(4)
C12 0.016(4) 0.026(5) 0.013(4) 0.005(3) 0.004(3) 0.006(3)
C13 0.024(4) 0.017(4) 0.022(4) 0.003(3) 0.014(3) -0.003(3)
C14 0.025(4) 0.014(4) 0.021(4) 0.000(3) 0.016(4) 0.001(3)
C15 0.032(5) 0.016(4) 0.020(4) -0.007(3) 0.014(4) -0.005(3)
C16 0.016(4) 0.022(4) 0.015(4) -0.003(3) 0.005(3) -0.008(3)
C17 0.023(4) 0.025(4) 0.029(4) 0.005(4) 0.019(4) 0.005(3)
C18 0.027(4) 0.012(4) 0.024(4) -0.002(3) 0.017(4) 0.001(3)
C19 0.016(4) 0.023(4) 0.010(4) 0.000(3) 0.006(3) 0.004(3)
C20 0.021(4) 0.019(4) 0.028(4) -0.007(3) 0.013(4) -0.003(3)
C21 0.028(4) 0.018(4) 0.020(4) 0.000(3) 0.013(4) -0.007(3)
C22 0.018(4) 0.023(4) 0.008(4) -0.002(3) 0.003(3) -0.005(3)
C23 0.012(4) 0.012(4) 0.012(3) 0.001(3) 0.006(3) 0.001(3)
C24 0.021(4) 0.012(4) 0.010(3) 0.005(3) 0.007(3) 0.001(3)
C25 0.017(4) 0.030(5) 0.010(4) -0.005(3) 0.006(3) -0.004(3)
C26 0.025(4) 0.028(5) 0.027(4) 0.003(4) 0.018(4) 0.007(4)
C27 0.027(4) 0.018(4) 0.023(4) 0.004(3) 0.011(4) 0.011(3)
C28 0.025(4) 0.018(4) 0.016(4) -0.002(3) 0.011(3) -0.001(3)
C29 0.015(4) 0.006(4) 0.027(4) -0.006(3) 0.014(3) -0.002(3)
C30 0.022(4) 0.005(3) 0.018(4) -0.003(3) 0.010(3) -0.005(3)
C31 0.018(4) 0.016(4) 0.014(4) -0.007(3) 0.008(3) -0.002(3)
C32 0.015(4) 0.018(4) 0.020(4) -0.012(3) 0.008(3) -0.011(3)
C33 0.021(4) 0.013(4) 0.014(4) -0.004(3) 0.010(3) -0.001(3)
C34 0.016(4) 0.033(5) 0.022(4) -0.006(3) 0.014(3) -0.011(3)
C35 0.016(4) 0.024(5) 0.028(4) 0.005(4) 0.007(4) -0.001(3)
C36 0.012(4) 0.032(5) 0.017(4) -0.005(3) 0.007(3) -0.004(3)
C37 0.012(3) 0.023(4) 0.028(4) -0.007(3) 0.009(3) -0.010(3)
C38 0.023(4) 0.014(4) 0.019(4) 0.002(3) 0.012(3) -0.003(3)
C39 0.026(4) 0.016(4) 0.027(4) 0.007(3) 0.013(4) 0.000(3)
C40 0.039(5) 0.013(4) 0.047(5) -0.001(4) 0.030(4) -0.003(4)
C41 0.029(4) 0.019(4) 0.023(4) 0.009(3) 0.016(4) 0.004(3)
C42 0.019(4) 0.023(4) 0.021(4) -0.007(3) 0.015(3) -0.008(3)
C43 0.038(4) 0.043(5) 0.032(4) -0.021(4) 0.024(4) -0.018(4)
C44 0.025(4) 0.034(4) 0.041(4) -0.005(4) 0.027(4) -0.007(3)
C45 0.023(4) 0.043(5) 0.021(4) -0.003(4) 0.012(4) -0.004(4)
C46 0.072(7) 0.042(6) 0.088(8) -0.005(6) 0.070(7) -0.005(5)
C47 0.051(6) 0.019(5) 0.059(6) 0.003(4) 0.046(5) -0.002(4)
C48 0.054(6) 0.035(6) 0.061(7) 0.013(5) 0.037(6) 0.006(5)
C49 0.052(7) 0.085(10) 0.117(11) 0.056(8) 0.059(8) 0.027(7)
N1 0.016(3) 0.014(3) 0.009(3) 0.003(2) 0.005(3) -0.003(2)
N2 0.015(3) 0.012(3) 0.009(3) 0.000(2) 0.005(3) 0.000(2)
O1 0.122(8) 0.090(7) 0.096(7) 0.031(5) 0.075(6) 0.075(6)
Se1 0.0201(4) 0.0191(4) 0.0167(4) 0.0013(3) 0.0092(3) -0.0033(3)
Se2 0.0158(4) 0.0156(4) 0.0238(4) 0.0035(3) 0.0060(3) 0.0010(3)
Se3 0.0267(4) 0.0228(4) 0.0174(4) -0.0033(3) 0.0127(4) -0.0080(3)
Th1 0.01241(13) 0.01091(13) 0.01214(13) -0.00036(11) 0.00584(11) -0.00024(11)

loop_
_atom_type_symbol
_atom_type_description
_atom_type_scat_dispersion_real
_atom_type_scat_dispersion_imag
_atom_type_scat_source
C C 0.0033 0.0016 'International Tables Vol C Tables 4.2.6.8 and 6.1.1.4'
H H 0.0000 0.0000 'International Tables Vol C Tables 4.2.6.8 and 6.1.1.4'
N N 0.0061 0.0033 'International Tables Vol C Tables 4.2.6.8 and 6.1.1.4'
O O 0.0106 0.0060 'International Tables Vol C Tables 4.2.6.8 and 6.1.1.4'
Se Se -0.0929 2.2259 'International Tables Vol C Tables 4.2.6.8 and 6.1.1.4'
Th Th -7.2400 8.8979 'International Tables Vol C Tables 4.2.6.8 and 6.1.1.4'

loop_
_geom_angle_atom_site_label_1
_geom_angle_atom_site_label_2
_geom_angle_atom_site_label_3
_geom_angle
C2 C1 C6 119.7(6)
C2 C1 Se1 119.7(5)
C6 C1 Se1 120.5(5)
C1 C2 C3 119.8(7)
C1 C2 H2 120.1
C3 C2 H2 120.1
C4 C3 C2 120.7(7)
C4 C3 H3 119.6
C2 C3 H3 119.6
C3 C4 C5 119.3(7)
C3 C4 H4 120.3
C5 C4 H4 120.3
C6 C5 C4 120.8(8)
C6 C5 H5 119.6
C4 C5 H5 119.6
C5 C6 C1 119.6(7)
C5 C6 H6 120.2
C1 C6 H6 120.2
C12 C7 C8 118.4(6)
C12 C7 Se2 120.2(5)
C8 C7 Se2 121.3(5)
C7 C8 C9 119.3(6)
C7 C8 H8 120.3
C9 C8 H8 120.3
C10 C9 C8 121.3(7)
C10 C9 H9 119.3
C8 C9 H9 119.3
C11 C10 C9 118.8(7)
C11 C10 H10 120.6
C9 C10 H10 120.6
C10 C11 C12 120.4(7)
C10 C11 H11 119.8
C12 C11 H11 119.8
C11 C12 C7 121.6(7)
C11 C12 H12 119.2
C7 C12 H12 119.2
C18 C13 C14 119.9(6)
C18 C13 Se3 120.6(5)
C14 C13 Se3 119.4(5)
C15 C14 C13 120.2(6)
C15 C14 H14 119.9
C13 C14 H14 119.9
C16 C15 C14 120.2(7)
C16 C15 H15 119.9
C14 C15 H15 119.9
C15 C16 C17 119.6(6)
C15 C16 H16 120.2
C17 C16 H16 120.2
C18 C17 C16 120.6(7)
C18 C17 H17 119.7
C16 C17 H17 119.7
C17 C18 C13 119.5(7)
C17 C18 H18 120.3
C13 C18 H18 120.3
N1 C19 C20 122.2(6)
N1 C19 H19 118.9
C20 C19 H19 118.9
C19 C20 C21 120.2(7)
C19 C20 H20 119.9
C21 C20 H20 119.9
C22 C21 C20 117.0(6)
C22 C21 H21 121.5
C20 C21 H21 121.5
C21 C22 C23 121.2(6)
C21 C22 H22 119.4
C23 C22 H22 119.4
N1 C23 C22 121.0(6)
N1 C23 C24 116.3(5)
C22 C23 C24 122.7(6)
N2 C24 C25 120.8(6)
N2 C24 C23 116.9(6)
C25 C24 C23 122.2(6)
C26 C25 C24 119.9(6)
C26 C25 H25 120.1
C24 C25 H25 120.1
C25 C26 C27 119.3(7)
C25 C26 H26 120.3
C27 C26 H26 120.3
C26 C27 C28 118.1(7)
C26 C27 H27 121.0
C28 C27 H27 121.0
N2 C28 C27 123.3(6)
N2 C28 H28 118.4
C27 C28 H28 118.4
C33 C29 C30 106.7(6)
C33 C29 C34 119.1(6)
C30 C29 C34 133.1(6)
C33 C29 Th1 71.6(4)
C30 C29 Th1 73.7(3)
C34 C29 Th1 128.2(4)
C31 C30 C29 105.7(6)
C31 C30 C38 116.7(6)
C29 C30 C38 134.3(6)
C31 C30 Th1 71.5(4)
C29 C30 Th1 77.7(4)
C38 C30 Th1 130.5(4)
C32 C31 C30 111.0(6)
C32 C31 Th1 77.3(4)
C30 C31 Th1 79.4(4)
C32 C31 H31 124.5
C30 C31 H31 124.5
Th1 C31 H31 110.9
C33 C32 C31 105.4(6)
C33 C32 C42 125.5(6)
C31 C32 C42 126.2(6)
C33 C32 Th1 75.8(4)
C31 C32 Th1 73.8(4)
C42 C32 Th1 130.2(4)
C32 C33 C29 111.0(6)
C32 C33 Th1 75.6(4)
C29 C33 Th1 80.0(4)
C32 C33 H33 124.5
C29 C33 H33 124.5
Th1 C33 H33 111.9
C37 C34 C35 105.7(5)
C37 C34 C36 110.9(6)
C35 C34 C36 107.1(6)
C37 C34 C29 109.1(6)
C35 C34 C29 111.1(5)
C36 C34 C29 112.7(5)
C34 C35 H35A 109.5
C34 C35 H35B 109.5
H35A C35 H35B 109.5
C34 C35 H35C 109.5
H35A C35 H35C 109.5
H35B C35 H35C 109.5
C34 C36 H36A 109.5
C34 C36 H36B 109.5
H36A C36 H36B 109.5
C34 C36 H36C 109.5
H36A C36 H36C 109.5
H36B C36 H36C 109.5
C34 C37 H37A 109.5
C34 C37 H37B 109.5
H37A C37 H37B 109.5
C34 C37 H37C 109.5
H37A C37 H37C 109.5
H37B C37 H37C 109.5
C39 C38 C40 106.9(6)
C39 C38 C41 105.5(5)
C40 C38 C41 108.3(6)
C39 C38 C30 118.4(6)
C40 C38 C30 107.2(6)
C41 C38 C30 110.2(5)
C38 C39 H39A 109.5
C38 C39 H39B 109.5
H39A C39 H39B 109.5
C38 C39 H39C 109.5
H39A C39 H39C 109.5
H39B C39 H39C 109.5
C38 C40 H40A 109.5
C38 C40 H40B 109.5
H40A C40 H40B 109.5
C38 C40 H40C 109.5
H40A C40 H40C 109.5
H40B C40 H40C 109.5
C38 C41 H41A 109.5
C38 C41 H41B 109.5
H41A C41 H41B 109.5
C38 C41 H41C 109.5
H41A C41 H41C 109.5
H41B C41 H41C 109.5
C32 C42 C43 106.3(5)
C32 C42 C44 112.4(6)
C43 C42 C44 108.7(6)
C32 C42 C45 111.0(6)
C43 C42 C45 108.3(6)
C44 C42 C45 110.0(6)
C42 C43 H43A 109.5
C42 C43 H43B 109.5
H43A C43 H43B 109.5
C42 C43 H43C 109.5
H43A C43 H43C 109.5
H43B C43 H43C 109.5
C42 C44 H44A 109.5
C42 C44 H44B 109.5
H44A C44 H44B 109.5
C42 C44 H44C 109.5
H44A C44 H44C 109.5
H44B C44 H44C 109.5
C42 C45 H45A 109.5
C42 C45 H45B 109.5
H45A C45 H45B 109.5
C42 C45 H45C 109.5
H45A C45 H45C 109.5
H45B C45 H45C 109.5
O1 C46 C47 108.5(8)
O1 C46 H46A 110.0
C47 C46 H46A 110.0
O1 C46 H46B 110.0
C47 C46 H46B 110.0
H46A C46 H46B 108.4
C46 C47 C48 103.2(7)
C46 C47 H47A 111.1
C48 C47 H47A 111.1
C46 C47 H47B 111.1
C48 C47 H47B 111.1
H47A C47 H47B 109.1
C47 C48 C49 102.3(8)
C47 C48 H48A 111.3
C49 C48 H48A 111.3
C47 C48 H48B 111.3
C49 C48 H48B 111.3
H48A C48 H48B 109.2
O1 C49 C48 108.6(9)
O1 C49 H49A 110.0
C48 C49 H49A 110.0
O1 C49 H49B 110.0
C48 C49 H49B 110.0
H49A C49 H49B 108.3
C19 N1 C23 118.3(5)
C19 N1 Th1 118.1(4)
C23 N1 Th1 123.5(4)
C28 N2 C24 118.6(6)
C28 N2 Th1 120.2(4)
C24 N2 Th1 120.7(4)
C49 O1 C46 109.6(7)
C1 Se1 Th1 114.97(19)
C7 Se2 Th1 112.49(19)
C13 Se3 Th1 110.9(2)
N1 Th1 N2 62.27(16)
N1 Th1 C31 149.73(18)
N2 Th1 C31 88.07(18)
N1 Th1 C32 159.82(17)
N2 Th1 C32 105.32(18)
C31 Th1 C32 28.93(18)
N1 Th1 C33 163.38(18)
N2 Th1 C33 132.90(17)
C31 Th1 C33 46.74(19)
C32 Th1 C33 28.60(17)
N1 Th1 C30 145.69(17)
N2 Th1 C30 101.46(17)
C31 Th1 C30 29.06(18)
C32 Th1 C30 48.14(19)
C33 Th1 C30 47.15(19)
N1 Th1 Se2 91.84(12)
N2 Th1 Se2 149.60(11)
C31 Th1 Se2 118.35(14)
C32 Th1 Se2 94.30(14)
C33 Th1 Se2 71.62(14)
C30 Th1 Se2 108.92(13)
N1 Th1 Se3 72.97(11)
N2 Th1 Se3 88.01(11)
C31 Th1 Se3 101.82(14)
C32 Th1 Se3 124.57(14)
C33 Th1 Se3 110.57(13)
C30 Th1 Se3 76.66(13)
Se2 Th1 Se3 99.87(2)
N1 Th1 C29 152.82(17)
N2 Th1 C29 129.89(17)
C31 Th1 C29 46.88(18)
C32 Th1 C29 47.36(18)
C33 Th1 C29 28.31(17)
C30 Th1 C29 28.54(17)
Se2 Th1 C29 80.43(12)
Se3 Th1 C29 82.68(13)
N1 Th1 Se1 77.92(11)
N2 Th1 Se1 74.36(11)
C31 Th1 Se1 100.99(14)
C32 Th1 Se1 83.44(14)
C33 Th1 Se1 98.63(13)
C30 Th1 Se1 129.31(13)
Se2 Th1 Se1 85.32(2)
Se3 Th1 Se1 150.54(2)
C29 Th1 Se1 126.73(13)

loop_
_geom_bond_atom_site_label_1
_geom_bond_atom_site_label_2
_geom_bond_distance
C1 C2 1.383(9)
C1 C6 1.401(9)
C1 Se1 1.925(6)
C2 C3 1.385(9)
C2 H2 0.9500
C3 C4 1.381(11)
C3 H3 0.9500
C4 C5 1.386(11)
C4 H4 0.9500
C5 C6 1.375(9)
C5 H5 0.9500
C6 H6 0.9500
C7 C12 1.389(9)
C7 C8 1.397(9)
C7 Se2 1.905(7)
C8 C9 1.399(9)
C8 H8 0.9500
C9 C10 1.392(9)
C9 H9 0.9500
C10 C11 1.372(10)
C10 H10 0.9500
C11 C12 1.385(9)
C11 H11 0.9500
C12 H12 0.9500
C13 C18 1.389(9)
C13 C14 1.392(9)
C13 Se3 1.919(7)
C14 C15 1.386(9)
C14 H14 0.9500
C15 C16 1.379(9)
C15 H15 0.9500
C16 C17 1.396(9)
C16 H16 0.9500
C17 C18 1.386(9)
C17 H17 0.9500
C18 H18 0.9500
C19 N1 1.346(8)
C19 C20 1.375(9)
C19 H19 0.9500
C20 C21 1.387(9)
C20 H20 0.9500
C21 C22 1.370(9)
C21 H21 0.9500
C22 C23 1.386(8)
C22 H22 0.9500
C23 N1 1.350(7)
C23 C24 1.484(9)
C24 N2 1.354(8)
C24 C25 1.393(8)
C25 C26 1.376(9)
C25 H25 0.9500
C26 C27 1.384(9)
C26 H26 0.9500
C27 C28 1.385(9)
C27 H27 0.9500
C28 N2 1.338(8)
C28 H28 0.9500
C29 C33 1.415(9)
C29 C30 1.437(9)
C29 C34 1.559(8)
C29 Th1 2.939(6)
C30 C31 1.427(9)
C30 C38 1.558(9)
C30 Th1 2.888(6)
C31 C32 1.403(9)
C31 Th1 2.786(6)
C31 H31 0.9500
C32 C33 1.398(9)
C32 C42 1.524(9)
C32 Th1 2.829(6)
C33 Th1 2.832(6)
C33 H33 0.9500
C34 C37 1.531(9)
C34 C35 1.544(9)
C34 C36 1.546(9)
C35 H35A 0.9800
C35 H35B 0.9800
C35 H35C 0.9800
C36 H36A 0.9800
C36 H36B 0.9800
C36 H36C 0.9800
C37 H37A 0.9800
C37 H37B 0.9800
C37 H37C 0.9800
C38 C39 1.528(9)
C38 C40 1.543(9)
C38 C41 1.545(9)
C39 H39A 0.9800
C39 H39B 0.9800
C39 H39C 0.9800
C40 H40A 0.9800
C40 H40B 0.9800
C40 H40C 0.9800
C41 H41A 0.9800
C41 H41B 0.9800
C41 H41C 0.9800
C42 C43 1.533(9)
C42 C44 1.534(9)
C42 C45 1.540(9)
C43 H43A 0.9800
C43 H43B 0.9800
C43 H43C 0.9800
C44 H44A 0.9800
C44 H44B 0.9800
C44 H44C 0.9800
C45 H45A 0.9800
C45 H45B 0.9800
C45 H45C 0.9800
C46 O1 1.401(11)
C46 C47 1.500(10)
C46 H46A 0.9900
C46 H46B 0.9900
C47 C48 1.510(11)
C47 H47A 0.9900
C47 H47B 0.9900
C48 C49 1.512(12)
C48 H48A 0.9900
C48 H48B 0.9900
C49 O1 1.390(13)
C49 H49A 0.9900
C49 H49B 0.9900
N1 Th1 2.578(5)
N2 Th1 2.640(5)
Se1 Th1 2.9561(7)
Se2 Th1 2.9249(8)
Se3 Th1 2.9344(8)
